data_4341451
loop_
_publ_author_name
'Sengupta, Debabrata'
'Ghosh, Pradip'
'Chatterjee, Tanmay'
'Datta, Harashit'
'Paul, Nanda D.'
'Goswami, Sreebrata'

_publ_section_title
;
 Ligand-Centered Redox in Nickel(II) Complexes of 2-(Arylazo)pyridine and
 Isolation of 2-Pyridyl-Substituted Triaryl Hydrazines via Catalytic
 N-Arylation of Azo-Function.
;
_journal_name_full 'Inorganic chemistry'
_journal_page_first 141105122752002
_journal_paper_doi 10.1021/ic501656s
_journal_year 2014
_chemical_formula_moiety 'C22 H18 N6 Ni'
_chemical_formula_sum 'C22 H18 N6 Ni'
_chemical_formula_weight 425.11
_chemical_name_systematic
;
 ?
;
_space_group_crystal_system orthorhombic
_space_group_IT_number 33
_space_group_name_Hall 'P 2c -2n'
_space_group_name_H-M_alt 'P n a 21'
_symmetry_space_group_name_Hall 'P 2c -2n'
_symmetry_space_group_name_H-M 'P n a 21'
_atom_sites_solution_hydrogens geom
_audit_creation_method SHELXL-2013
_cell_angle_alpha 90
_cell_angle_beta 90
_cell_angle_gamma 90
_cell_formula_units_Z 8
_cell_length_a 32.4726(16)
_cell_length_b 8.6450(4)
_cell_length_c 13.5478(7)
_cell_measurement_temperature 150(2)
_cell_volume 3803.2(3)
_computing_cell_refinement 'Bruker SMART'
_computing_data_collection 'Bruker SMART'
_computing_data_reduction 'Bruker SAINT'
_computing_molecular_graphics 'Bruker SHELXTL'
_computing_publication_material 'Bruker SHELXTL'
_computing_structure_refinement 'SHELXL-97 (Sheldrick, 1997)'
_computing_structure_solution 'SHELXS-97 (Sheldrick, 1990)'
_diffrn_ambient_temperature 150(2)
_diffrn_measured_fraction_theta_full 1.000
_diffrn_measured_fraction_theta_max 1.000
_diffrn_radiation_type MoK\a
_diffrn_radiation_wavelength 0.71073
_diffrn_reflns_av_R_equivalents 0.0327
_diffrn_reflns_av_unetI/netI 0.0247
_diffrn_reflns_Laue_measured_fraction_full 1.000
_diffrn_reflns_Laue_measured_fraction_max 1.000
_diffrn_reflns_limit_h_max 42
_diffrn_reflns_limit_h_min -42
_diffrn_reflns_limit_k_max 11
_diffrn_reflns_limit_k_min -11
_diffrn_reflns_limit_l_max 17
_diffrn_reflns_limit_l_min -17
_diffrn_reflns_number 50725
_diffrn_reflns_point_group_measured_fraction_full 1.000
_diffrn_reflns_point_group_measured_fraction_max 1.000
_diffrn_reflns_theta_full 25.242
_diffrn_reflns_theta_max 27.498
_diffrn_reflns_theta_min 1.254
_exptl_absorpt_coefficient_mu 1.042
_exptl_absorpt_correction_T_max 0.901
_exptl_absorpt_correction_T_min 0.791
_exptl_absorpt_correction_type empirical
_exptl_absorpt_process_details SADABS
_exptl_crystal_colour Brown
_exptl_crystal_density_diffrn 1.485
_exptl_crystal_description Plate
_exptl_crystal_F_000 1760
_exptl_crystal_size_max 0.180
_exptl_crystal_size_mid 0.160
_exptl_crystal_size_min 0.090
_refine_diff_density_max 1.363
_refine_diff_density_min -0.574
_refine_diff_density_rms 0.065
_refine_ls_abs_structure_details
;
 Refined as an inversion twin.
;
_refine_ls_abs_structure_Flack 0.532(14)
_refine_ls_extinction_method none
_refine_ls_goodness_of_fit_ref 1.057
_refine_ls_hydrogen_treatment constr
_refine_ls_matrix_type full
_refine_ls_number_parameters 524
_refine_ls_number_reflns 8393
_refine_ls_number_restraints 1
_refine_ls_restrained_S_all 1.057
_refine_ls_R_factor_all 0.0378
_refine_ls_R_factor_gt 0.0357
_refine_ls_shift/su_max 0.011
_refine_ls_shift/su_mean 0.002
_refine_ls_structure_factor_coef Fsqd
_refine_ls_weighting_details 'w=1/[\s^2^(Fo^2^)+(0.0509P)^2^+2.4689P] where P=(Fo^2^+2Fc^2^)/3'
_refine_ls_weighting_scheme calc
_refine_ls_wR_factor_gt 0.0893
_refine_ls_wR_factor_ref 0.0905
_reflns_Friedel_coverage 0.918
_reflns_Friedel_fraction_full 1.000
_reflns_Friedel_fraction_max 1.000
_reflns_number_gt 8028
_reflns_number_total 8393
_reflns_threshold_expression 'I > 2\s(I)'
_cod_data_source_file ic501656s_si_002.cif
_cod_data_source_block 3a
_cod_depositor_comments
;
The following automatic conversions were performed:

'_exptl_absorpt_correction_type' value 'Empirical' changed to
'empirical' according to
/home/saulius/struct/COD-crude-data--automatic-downloads/rss-feeds/ACS/lib/dictionaries/cif_core.dic
dictionary named 'cif_core.dic' version 2.4.2 from 2011-04-26.

Automatic conversion script
Id: cif_fix_values 2827 2014-09-09 07:05:25Z andrius 
;
_cod_database_code 4341451
_shelx_space_group_comment
;
The symmetry employed for this shelxl refinement is uniquely defined
by the following loop, which should always be used as a source of
symmetry information in preference to the above space-group names.
They are only intended as comments.
;
_shelx_estimated_absorpt_t_min 0.353
_shelx_estimated_absorpt_t_max 0.560
_shelxl_version_number 2013-4

loop_
_space_group_symop_operation_xyz
'x, y, z'
'-x, -y, z+1/2'
'x+1/2, -y+1/2, z'
'-x+1/2, y+1/2, z+1/2'

loop_
_atom_site_label
_atom_site_type_symbol
_atom_site_fract_x
_atom_site_fract_y
_atom_site_fract_z
_atom_site_U_iso_or_equiv
_atom_site_adp_type
_atom_site_occupancy
_atom_site_site_symmetry_order
_atom_site_calc_flag
_atom_site_refinement_flags_posn
_atom_site_refinement_flags_adp
C23 C 0.03569(12) 0.7203(5) 0.8094(3) 0.0288(9) Uani 1 1 d . .
H23 H 0.0241 0.6715 0.8638 0.035 Uiso 1 1 calc R U
C24 C 0.04793(14) 0.8705(5) 0.8194(3) 0.0328(9) Uani 1 1 d . .
H24 H 0.0446 0.9226 0.8790 0.039 Uiso 1 1 calc R U
C25 C 0.06583(13) 0.9450(5) 0.7370(4) 0.0304(9) Uani 1 1 d . .
H25 H 0.0741 1.0479 0.7407 0.036 Uiso 1 1 calc R U
C26 C 0.07079(13) 0.8630(4) 0.6520(3) 0.0269(8) Uani 1 1 d . .
H26 H 0.0826 0.9095 0.5969 0.032 Uiso 1 1 calc R U
C27 C 0.05799(11) 0.7076(4) 0.6477(3) 0.0213(7) Uani 1 1 d . .
C28 C 0.05294(11) 0.3893(4) 0.4909(3) 0.0200(7) Uani 1 1 d . .
C29 C 0.06309(12) 0.4470(5) 0.3982(3) 0.0236(7) Uani 1 1 d . .
H29 H 0.0674 0.5526 0.3900 0.028 Uiso 1 1 calc R U
C30 C 0.06691(13) 0.3488(5) 0.3183(3) 0.0296(9) Uani 1 1 d . .
H30 H 0.0732 0.3890 0.2565 0.036 Uiso 1 1 calc R U
C31 C 0.06142(14) 0.1924(5) 0.3294(3) 0.0315(9) Uani 1 1 d . .
H31 H 0.0646 0.1271 0.2754 0.038 Uiso 1 1 calc R U
C32 C 0.05116(13) 0.1311(5) 0.4209(3) 0.0280(9) Uani 1 1 d . .
H32 H 0.0475 0.0250 0.4280 0.034 Uiso 1 1 calc R U
C33 C 0.04642(12) 0.2284(5) 0.5021(3) 0.0242(8) Uani 1 1 d . .
H33 H 0.0390 0.1879 0.5632 0.029 Uiso 1 1 calc R U
C34 C -0.05646(13) 0.3739(5) 0.5792(3) 0.0273(8) Uani 1 1 d . .
H34 H -0.0468 0.4402 0.5303 0.033 Uiso 1 1 calc R U
C35 C -0.09484(14) 0.3039(5) 0.5665(3) 0.0334(9) Uani 1 1 d . .
H35 H -0.1103 0.3211 0.5098 0.040 Uiso 1 1 calc R U
C36 C -0.10945(13) 0.2062(5) 0.6422(4) 0.0320(9) Uani 1 1 d . .
H36 H -0.1351 0.1595 0.6366 0.038 Uiso 1 1 calc R U
C37 C -0.08562(12) 0.1804(4) 0.7240(3) 0.0261(8) Uani 1 1 d . .
H37 H -0.0950 0.1167 0.7745 0.031 Uiso 1 1 calc R U
C38 C -0.04680(12) 0.2513(4) 0.7305(3) 0.0213(7) Uani 1 1 d . .
C39 C 0.03974(12) 0.2849(4) 0.8827(3) 0.0223(8) Uani 1 1 d . .
C40 C 0.02720(14) 0.2199(5) 0.9723(3) 0.0285(9) Uani 1 1 d . .
H40 H -0.0001 0.1911 0.9814 0.034 Uiso 1 1 calc R U
C41 C 0.05535(17) 0.1985(6) 1.0469(3) 0.0368(11) Uani 1 1 d . .
H41 H 0.0467 0.1543 1.1060 0.044 Uiso 1 1 calc R U
C42 C 0.09599(15) 0.2410(5) 1.0362(4) 0.0371(10) Uani 1 1 d . .
H42 H 0.1148 0.2238 1.0868 0.045 Uiso 1 1 calc R U
C43 C 0.10844(14) 0.3099(5) 0.9486(3) 0.0329(9) Uani 1 1 d . .
H43 H 0.1357 0.3414 0.9413 0.039 Uiso 1 1 calc R U
C44 C 0.08077(13) 0.3324(5) 0.8721(3) 0.0277(8) Uani 1 1 d . .
H44 H 0.0894 0.3789 0.8138 0.033 Uiso 1 1 calc R U
N7 N 0.03944(10) 0.6389(4) 0.7258(2) 0.0226(6) Uani 1 1 d . .
N8 N 0.06325(10) 0.6241(4) 0.5633(2) 0.0227(7) Uani 1 1 d . .
N9 N 0.04916(9) 0.4813(4) 0.5764(2) 0.0193(6) Uani 1 1 d . .
N10 N -0.03299(10) 0.3494(4) 0.6591(2) 0.0222(6) Uani 1 1 d . .
N11 N -0.02232(9) 0.2265(4) 0.8108(2) 0.0217(6) Uani 1 1 d . .
N12 N 0.01319(9) 0.3019(3) 0.8007(2) 0.0205(6) Uani 1 1 d . .
Ni2 Ni 0.02018(2) 0.43418(5) 0.69185(4) 0.02164(12) Uani 1 1 d . .
C1 C 0.27289(12) 0.1343(5) 0.9078(3) 0.0263(8) Uani 1 1 d . .
H1 H 0.2473 0.0895 0.8959 0.032 Uiso 1 1 calc R U
C2 C 0.30107(13) 0.0540(5) 0.9634(3) 0.0289(9) Uani 1 1 d . .
H2 H 0.2945 -0.0426 0.9892 0.035 Uiso 1 1 calc R U
C3 C 0.33996(13) 0.1202(5) 0.9809(3) 0.0291(9) Uani 1 1 d . .
H3 H 0.3592 0.0689 1.0200 0.035 Uiso 1 1 calc R U
C4 C 0.34928(12) 0.2604(5) 0.9400(3) 0.0252(8) Uani 1 1 d . .
H4 H 0.3752 0.3038 0.9488 0.030 Uiso 1 1 calc R U
C5 C 0.31904(11) 0.3382(4) 0.8844(3) 0.0208(7) Uani 1 1 d . .
C6 C 0.30165(12) 0.6694(4) 0.7422(3) 0.0204(7) Uani 1 1 d . .
C7 C 0.32853(12) 0.7803(4) 0.7796(3) 0.0257(8) Uani 1 1 d . .
H7 H 0.3426 0.7624 0.8383 0.031 Uiso 1 1 calc R U
C8 C 0.33422(13) 0.9175(5) 0.7285(3) 0.0291(9) Uani 1 1 d . .
H8 H 0.3516 0.9930 0.7541 0.035 Uiso 1 1 calc R U
C9 C 0.31412(13) 0.9434(5) 0.6391(3) 0.0289(9) Uani 1 1 d . .
H9 H 0.3189 1.0340 0.6040 0.035 Uiso 1 1 calc R U
C10 C 0.28702(13) 0.8341(5) 0.6029(3) 0.0282(9) Uani 1 1 d . .
H10 H 0.2733 0.8517 0.5437 0.034 Uiso 1 1 calc R U
C11 C 0.28032(12) 0.6977(4) 0.6549(3) 0.0246(8) Uani 1 1 d . .
H11 H 0.2616 0.6253 0.6314 0.030 Uiso 1 1 calc R U
C12 C 0.21926(13) 0.1431(5) 0.6693(3) 0.0281(9) Uani 1 1 d . .
H12 H 0.2438 0.0927 0.6845 0.034 Uiso 1 1 calc R U
C13 C 0.19208(15) 0.0721(5) 0.6068(4) 0.0339(10) Uani 1 1 d . .
H13 H 0.1986 -0.0228 0.5784 0.041 Uiso 1 1 calc R U
C14 C 0.15442(13) 0.1436(5) 0.5859(3) 0.0295(9) Uani 1 1 d . .
H14 H 0.1359 0.0985 0.5421 0.035 Uiso 1 1 calc R U
C15 C 0.14518(12) 0.2809(5) 0.6310(3) 0.0249(8) Uani 1 1 d . .
H15 H 0.1197 0.3275 0.6214 0.030 Uiso 1 1 calc R U
C16 C 0.17494(11) 0.3507(4) 0.6920(3) 0.0205(7) Uani 1 1 d . .
C17 C 0.19223(11) 0.6688(4) 0.8457(3) 0.0210(7) Uani 1 1 d . .
C18 C 0.16358(13) 0.7796(5) 0.8153(3) 0.0315(9) Uani 1 1 d . .
H18 H 0.1483 0.7644 0.7581 0.038 Uiso 1 1 calc R U
C19 C 0.15810(14) 0.9126(5) 0.8713(4) 0.0361(11) Uani 1 1 d . .
H19 H 0.1393 0.9870 0.8508 0.043 Uiso 1 1 calc R U
C20 C 0.18018(14) 0.9357(5) 0.9568(4) 0.0319(10) Uani 1 1 d . .
H20 H 0.1758 1.0240 0.9945 0.038 Uiso 1 1 calc R U
C21 C 0.20896(13) 0.8274(5) 0.9864(3) 0.0276(9) Uani 1 1 d . .
H21 H 0.2240 0.8432 1.0440 0.033 Uiso 1 1 calc R U
C22 C 0.21540(13) 0.6955(4) 0.9307(3) 0.0245(8) Uani 1 1 d . .
H22 H 0.2353 0.6242 0.9500 0.029 Uiso 1 1 calc R U
N1 N 0.28085(9) 0.2762(4) 0.8696(2) 0.0203(6) Uani 1 1 d . .
N2 N 0.32718(9) 0.4789(4) 0.8439(2) 0.0218(6) Uani 1 1 d . .
N3 N 0.29524(9) 0.5240(3) 0.7887(3) 0.0193(6) Uani 1 1 d . .
N4 N 0.21210(9) 0.2825(3) 0.7097(2) 0.0213(7) Uani 1 1 d . .
N5 N 0.16708(9) 0.4888(4) 0.7371(3) 0.0218(6) Uani 1 1 d . .
N6 N 0.19836(9) 0.5278(3) 0.7948(3) 0.0205(6) Uani 1 1 d . .
Ni1 Ni 0.24660(2) 0.40970(5) 0.79191(4) 0.01945(11) Uani 1 1 d . .

loop_
_atom_site_aniso_label
_atom_site_aniso_U_11
_atom_site_aniso_U_22
_atom_site_aniso_U_33
_atom_site_aniso_U_23
_atom_site_aniso_U_13
_atom_site_aniso_U_12
C23 0.0270(19) 0.034(2) 0.026(2) 0.0018(17) 0.0064(17) -0.0026(15)
C24 0.032(2) 0.038(2) 0.028(2) -0.0144(17) 0.0012(17) 0.0025(17)
C25 0.028(2) 0.0228(19) 0.040(2) -0.0024(17) -0.0039(19) -0.0008(15)
C26 0.027(2) 0.0233(19) 0.031(2) 0.0021(16) 0.0010(17) -0.0026(15)
C27 0.0161(17) 0.0199(17) 0.0279(19) -0.0007(14) -0.0028(15) 0.0002(13)
C28 0.0174(17) 0.0223(17) 0.0202(18) 0.0011(14) -0.0007(14) 0.0033(13)
C29 0.0231(19) 0.0266(18) 0.0211(18) 0.0022(15) 0.0018(15) -0.0021(14)
C30 0.030(2) 0.040(2) 0.0195(19) 0.0011(15) 0.0011(15) 0.0047(17)
C31 0.037(2) 0.033(2) 0.025(2) -0.0050(16) -0.0017(18) 0.0095(18)
C32 0.031(2) 0.0210(18) 0.032(2) -0.0044(16) -0.0048(17) 0.0010(15)
C33 0.0230(19) 0.028(2) 0.0217(19) 0.0047(15) -0.0022(15) 0.0009(15)
C34 0.032(2) 0.0289(19) 0.0211(19) 0.0036(16) -0.0025(17) 0.0024(16)
C35 0.034(2) 0.036(2) 0.030(2) -0.0031(17) -0.0116(19) 0.0043(18)
C36 0.024(2) 0.030(2) 0.041(3) -0.0028(18) -0.0065(19) -0.0036(16)
C37 0.027(2) 0.0199(17) 0.031(2) -0.0006(15) 0.0006(17) -0.0015(15)
C38 0.0243(18) 0.0168(16) 0.0228(17) -0.0023(14) 0.0024(15) 0.0036(14)
C39 0.0257(19) 0.0216(17) 0.0196(19) -0.0049(14) -0.0012(15) 0.0036(14)
C40 0.033(2) 0.031(2) 0.022(2) 0.0014(16) -0.0024(17) -0.0076(17)
C41 0.051(3) 0.039(3) 0.021(2) 0.0011(18) -0.006(2) -0.007(2)
C42 0.040(3) 0.037(2) 0.034(2) -0.0045(19) -0.014(2) 0.0026(19)
C43 0.026(2) 0.037(2) 0.036(2) -0.0083(19) -0.0040(18) 0.0022(17)
C44 0.030(2) 0.030(2) 0.023(2) 0.0005(16) 0.0053(17) 0.0011(16)
N7 0.0200(15) 0.0235(15) 0.0242(16) -0.0024(12) -0.0001(13) -0.0009(12)
N8 0.0201(16) 0.0251(16) 0.0229(17) 0.0025(13) -0.0011(13) -0.0030(12)
N9 0.0172(15) 0.0225(14) 0.0181(15) -0.0002(12) 0.0017(12) -0.0004(11)
N10 0.0228(16) 0.0218(15) 0.0219(15) -0.0021(12) 0.0000(13) -0.0007(12)
N11 0.0236(16) 0.0221(14) 0.0194(16) 0.0007(12) 0.0047(13) -0.0018(11)
N12 0.0222(14) 0.0220(14) 0.0174(15) 0.0000(13) 0.0023(13) -0.0002(11)
Ni2 0.0230(2) 0.0234(2) 0.0185(2) 0.0028(2) 0.0027(2) -0.00269(17)
C1 0.0199(18) 0.0275(19) 0.032(2) 0.0010(17) 0.0004(16) -0.0002(15)
C2 0.027(2) 0.0260(19) 0.034(2) 0.0074(17) 0.0003(18) 0.0010(15)
C3 0.024(2) 0.036(2) 0.027(2) 0.0056(17) -0.0037(16) 0.0046(16)
C4 0.0158(18) 0.034(2) 0.026(2) 0.0000(16) -0.0036(15) 0.0019(15)
C5 0.0177(17) 0.0244(18) 0.0202(18) -0.0017(14) 0.0000(14) 0.0037(14)
C6 0.0190(17) 0.0218(17) 0.0205(18) -0.0006(15) 0.0009(15) 0.0030(14)
C7 0.0226(17) 0.0292(19) 0.025(2) 0.0005(16) -0.0049(16) -0.0027(14)
C8 0.025(2) 0.0272(19) 0.035(2) -0.0017(17) -0.0037(18) -0.0010(15)
C9 0.028(2) 0.0208(18) 0.038(2) 0.0053(17) 0.0046(18) 0.0043(15)
C10 0.030(2) 0.029(2) 0.026(2) 0.0015(16) -0.0050(17) 0.0066(16)
C11 0.0236(19) 0.0245(18) 0.0258(19) -0.0025(15) -0.0029(16) -0.0001(15)
C12 0.0234(19) 0.0288(19) 0.032(2) -0.0050(16) 0.0013(16) 0.0014(15)
C13 0.035(2) 0.031(2) 0.036(2) -0.0118(18) 0.003(2) -0.0023(17)
C14 0.027(2) 0.033(2) 0.028(2) -0.0059(17) -0.0021(17) -0.0111(16)
C15 0.0172(17) 0.0316(19) 0.026(2) 0.0045(16) -0.0043(15) -0.0021(15)
C16 0.0177(16) 0.0246(16) 0.0192(16) 0.0033(16) -0.0003(15) -0.0017(12)
C17 0.0177(17) 0.0208(17) 0.0247(19) 0.0014(14) 0.0021(15) -0.0014(13)
C18 0.027(2) 0.028(2) 0.039(3) -0.0022(17) -0.0076(18) 0.0058(15)
C19 0.026(2) 0.028(2) 0.055(3) -0.0035(19) -0.006(2) 0.0065(16)
C20 0.028(2) 0.027(2) 0.040(3) -0.0076(18) 0.0040(19) -0.0052(16)
C21 0.027(2) 0.029(2) 0.026(2) -0.0017(16) 0.0001(17) -0.0066(16)
C22 0.0242(19) 0.0243(18) 0.025(2) 0.0021(16) -0.0020(16) -0.0029(15)
N1 0.0135(14) 0.0263(15) 0.0211(16) 0.0012(12) -0.0012(12) 0.0011(11)
N2 0.0162(15) 0.0249(16) 0.0242(17) -0.0018(13) -0.0022(13) 0.0004(12)
N3 0.0183(13) 0.0214(13) 0.0183(14) -0.0016(13) -0.0015(14) 0.0015(11)
N4 0.0144(14) 0.0268(15) 0.0227(18) -0.0002(12) -0.0018(12) -0.0011(11)
N5 0.0159(15) 0.0247(15) 0.0249(16) 0.0009(13) -0.0037(13) -0.0005(12)
N6 0.0176(13) 0.0231(14) 0.0208(15) 0.0018(14) -0.0018(14) 0.0009(11)
Ni1 0.0136(2) 0.0219(2) 0.0229(2) -0.0011(2) -0.0027(2) 0.00111(16)

loop_
_atom_type_symbol
_atom_type_description
_atom_type_scat_dispersion_real
_atom_type_scat_dispersion_imag
_atom_type_scat_source
C C 0.0033 0.0016 'International Tables Vol C Tables 4.2.6.8 and 6.1.1.4'
H H 0.0000 0.0000 'International Tables Vol C Tables 4.2.6.8 and 6.1.1.4'
N N 0.0061 0.0033 'International Tables Vol C Tables 4.2.6.8 and 6.1.1.4'
Ni Ni 0.3393 1.1124 'International Tables Vol C Tables 4.2.6.8 and 6.1.1.4'

loop_
_geom_angle_atom_site_label_1
_geom_angle_atom_site_label_2
_geom_angle_atom_site_label_3
_geom_angle
N7 C23 C24 123.9(4)
N7 C23 H23 118.1
C24 C23 H23 118.1
C23 C24 C25 118.3(4)
C23 C24 H24 120.8
C25 C24 H24 120.8
C26 C25 C24 118.6(4)
C26 C25 H25 120.7
C24 C25 H25 120.7
C25 C26 C27 119.8(4)
C25 C26 H26 120.1
C27 C26 H26 120.1
N7 C27 N8 118.6(3)
N7 C27 C26 121.1(4)
N8 C27 C26 120.2(4)
C29 C28 N9 124.1(3)
C29 C28 C33 119.0(4)
N9 C28 C33 116.9(3)
C30 C29 C28 120.6(4)
C30 C29 H29 119.7
C28 C29 H29 119.7
C31 C30 C29 120.5(4)
C31 C30 H30 119.7
C29 C30 H30 119.7
C30 C31 C32 120.4(4)
C30 C31 H31 119.8
C32 C31 H31 119.8
C31 C32 C33 120.1(4)
C31 C32 H32 120.0
C33 C32 H32 120.0
C32 C33 C28 119.5(4)
C32 C33 H33 120.3
C28 C33 H33 120.3
N10 C34 C35 122.6(4)
N10 C34 H34 118.7
C35 C34 H34 118.7
C34 C35 C36 118.0(4)
C34 C35 H35 121.0
C36 C35 H35 121.0
C37 C36 C35 119.7(4)
C37 C36 H36 120.1
C35 C36 H36 120.1
C36 C37 C38 119.1(4)
C36 C37 H37 120.4
C38 C37 H37 120.4
N11 C38 N10 118.2(3)
N11 C38 C37 120.3(4)
N10 C38 C37 121.5(4)
C40 C39 C44 118.9(4)
C40 C39 N12 123.1(4)
C44 C39 N12 118.0(3)
C41 C40 C39 119.9(4)
C41 C40 H40 120.0
C39 C40 H40 120.0
C40 C41 C42 121.6(4)
C40 C41 H41 119.2
C42 C41 H41 119.2
C41 C42 C43 118.9(4)
C41 C42 H42 120.5
C43 C42 H42 120.5
C42 C43 C44 120.7(4)
C42 C43 H43 119.6
C44 C43 H43 119.6
C43 C44 C39 119.9(4)
C43 C44 H44 120.0
C39 C44 H44 120.0
C23 N7 C27 118.1(3)
C23 N7 Ni2 130.8(3)
C27 N7 Ni2 111.0(2)
N9 N8 C27 109.7(3)
N8 N9 C28 112.6(3)
N8 N9 Ni2 119.2(2)
C28 N9 Ni2 127.4(3)
C34 N10 C38 119.0(3)
C34 N10 Ni2 129.4(3)
C38 N10 Ni2 111.6(3)
N12 N11 C38 110.2(3)
N11 N12 C39 113.4(3)
N11 N12 Ni2 118.9(2)
C39 N12 Ni2 127.3(2)
N9 Ni2 N12 148.13(13)
N9 Ni2 N10 109.94(14)
N12 Ni2 N10 80.86(14)
N9 Ni2 N7 80.60(14)
N12 Ni2 N7 114.17(14)
N10 Ni2 N7 133.87(14)
N1 C1 C2 122.6(4)
N1 C1 H1 118.7
C2 C1 H1 118.7
C1 C2 C3 119.0(4)
C1 C2 H2 120.5
C3 C2 H2 120.5
C4 C3 C2 119.4(4)
C4 C3 H3 120.3
C2 C3 H3 120.3
C3 C4 C5 119.1(4)
C3 C4 H4 120.4
C5 C4 H4 120.4
N2 C5 N1 118.0(3)
N2 C5 C4 120.5(3)
N1 C5 C4 121.6(4)
C11 C6 C7 120.0(4)
C11 C6 N3 117.3(3)
C7 C6 N3 122.7(4)
C8 C7 C6 119.5(4)
C8 C7 H7 120.3
C6 C7 H7 120.3
C7 C8 C9 120.6(4)
C7 C8 H8 119.7
C9 C8 H8 119.7
C10 C9 C8 119.9(4)
C10 C9 H9 120.1
C8 C9 H9 120.1
C9 C10 C11 119.9(4)
C9 C10 H10 120.0
C11 C10 H10 120.0
C6 C11 C10 120.1(4)
C6 C11 H11 119.9
C10 C11 H11 119.9
N4 C12 C13 122.9(4)
N4 C12 H12 118.6
C13 C12 H12 118.6
C12 C13 C14 119.4(4)
C12 C13 H13 120.3
C14 C13 H13 120.3
C15 C14 C13 119.0(4)
C15 C14 H14 120.5
C13 C14 H14 120.5
C14 C15 C16 118.9(4)
C14 C15 H15 120.6
C16 C15 H15 120.6
N4 C16 N5 117.7(3)
N4 C16 C15 121.7(3)
N5 C16 C15 120.6(3)
C22 C17 C18 119.3(4)
C22 C17 N6 118.0(3)
C18 C17 N6 122.7(4)
C19 C18 C17 119.4(4)
C19 C18 H18 120.3
C17 C18 H18 120.3
C20 C19 C18 120.8(4)
C20 C19 H19 119.6
C18 C19 H19 119.6
C19 C20 C21 119.9(4)
C19 C20 H20 120.0
C21 C20 H20 120.0
C20 C21 C22 120.1(4)
C20 C21 H21 120.0
C22 C21 H21 120.0
C21 C22 C17 120.3(4)
C21 C22 H22 119.8
C17 C22 H22 119.8
C1 N1 C5 118.2(3)
C1 N1 Ni1 130.0(3)
C5 N1 Ni1 111.8(2)
N3 N2 C5 109.6(3)
N2 N3 C6 113.1(3)
N2 N3 Ni1 119.3(2)
C6 N3 Ni1 127.1(2)
C12 N4 C16 118.0(3)
C12 N4 Ni1 130.4(3)
C16 N4 Ni1 111.7(2)
N6 N5 C16 110.1(3)
N5 N6 C17 113.5(3)
N5 N6 Ni1 119.4(2)
C17 N6 Ni1 126.7(2)
N3 Ni1 N6 114.89(12)
N3 Ni1 N1 80.83(13)
N6 Ni1 N1 143.40(15)
N3 Ni1 N4 141.48(14)
N6 Ni1 N4 80.59(14)
N1 Ni1 N4 108.15(13)

loop_
_geom_bond_atom_site_label_1
_geom_bond_atom_site_label_2
_geom_bond_distance
C23 N7 1.338(5)
C23 C24 1.365(6)
C23 H23 0.9300
C24 C25 1.414(7)
C24 H24 0.9300
C25 C26 1.362(6)
C25 H25 0.9300
C26 C27 1.408(5)
C26 H26 0.9300
C27 N7 1.355(5)
C27 N8 1.362(5)
C28 C29 1.390(5)
C28 N9 1.411(5)
C28 C33 1.415(5)
C29 C30 1.382(6)
C29 H29 0.9300
C30 C31 1.372(6)
C30 H30 0.9300
C31 C32 1.388(6)
C31 H31 0.9300
C32 C33 1.393(6)
C32 H32 0.9300
C33 H33 0.9300
C34 N10 1.341(5)
C34 C35 1.396(6)
C34 H34 0.9300
C35 C36 1.411(7)
C35 H35 0.9300
C36 C37 1.370(6)
C36 H36 0.9300
C37 C38 1.405(5)
C37 H37 0.9300
C38 N11 1.364(5)
C38 N10 1.362(5)
C39 C40 1.399(6)
C39 C44 1.401(6)
C39 N12 1.414(5)
C40 C41 1.375(6)
C40 H40 0.9300
C41 C42 1.377(7)
C41 H41 0.9300
C42 C43 1.388(7)
C42 H42 0.9300
C43 C44 1.386(6)
C43 H43 0.9300
C44 H44 0.9300
N7 Ni2 1.933(3)
N8 N9 1.329(4)
N9 Ni2 1.870(3)
N10 Ni2 1.928(3)
N11 N12 1.332(4)
N12 Ni2 1.880(3)
C1 N1 1.357(5)
C1 C2 1.373(6)
C1 H1 0.9300
C2 C3 1.406(6)
C2 H2 0.9300
C3 C4 1.367(6)
C3 H3 0.9300
C4 C5 1.409(5)
C4 H4 0.9300
C5 N2 1.360(5)
C5 N1 1.366(5)
C6 C11 1.392(5)
C6 C7 1.392(5)
C6 N3 1.421(5)
C7 C8 1.386(6)
C7 H7 0.9300
C8 C9 1.394(6)
C8 H8 0.9300
C9 C10 1.381(6)
C9 H9 0.9300
C10 C11 1.391(6)
C10 H10 0.9300
C11 H11 0.9300
C12 N4 1.343(5)
C12 C13 1.369(6)
C12 H12 0.9300
C13 C14 1.399(7)
C13 H13 0.9300
C14 C15 1.368(6)
C14 H14 0.9300
C15 C16 1.408(5)
C15 H15 0.9300
C16 N4 1.364(4)
C16 N5 1.365(5)
C17 C22 1.394(6)
C17 C18 1.398(5)
C17 N6 1.415(5)
C18 C19 1.389(6)
C18 H18 0.9300
C19 C20 1.376(7)
C19 H19 0.9300
C20 C21 1.382(6)
C20 H20 0.9300
C21 C22 1.384(6)
C21 H21 0.9300
C22 H22 0.9300
N1 Ni1 1.918(3)
N2 N3 1.337(4)
N3 Ni1 1.864(3)
N4 Ni1 1.925(3)
N5 N6 1.325(4)
N6 Ni1 1.870(3)
